data_7003182
loop_
_publ_author_name
'Higashihara, Gou'
'Inagaki, Akiko'
'Akita, Munetaka'

_publ_section_title
;
 Syntheses of novel di- and trinucleating ligands having a
 triethylbenzene core with N,N-bidentate tethers: their complexation
 toward Pd and Rh organometallic fragments
;
_journal_issue 14
_journal_name_full 'Dalton Transactions'
_journal_page_first 1888
_journal_page_last 1898
_journal_paper_doi 10.1039/b713503c
_journal_year 2008
_chemical_formula_sum 'C51 H63 B3 F12 N12 O6 Pd3'
_chemical_formula_weight 1519.76
_chemical_name_systematic
;
?
;
_space_group_IT_number 2
_symmetry_cell_setting triclinic
_symmetry_space_group_name_Hall '-P 1'
_symmetry_space_group_name_H-M 'P -1'
_atom_sites_solution_hydrogens geom
_atom_sites_solution_primary direct
_atom_sites_solution_secondary difmap
_audit_creation_method SHELXL-97
_cell_angle_alpha 105.76(4)
_cell_angle_beta 97.23(4)
_cell_angle_gamma 110.73(2)
_cell_formula_units_Z 2
_cell_length_a 13.074(8)
_cell_length_b 15.005(9)
_cell_length_c 17.337(9)
_cell_measurement_temperature 213(2)
_cell_volume 2967(3)
_computing_publication_material 'SHELXL-97/2 (Sheldrick,1997)'
_computing_structure_refinement 'SHELXL-97 (Sheldrick, 1997)'
_computing_structure_solution 'SHELXS-97 (Sheldrick, 1990)'
_diffrn_ambient_temperature 213(2)
_diffrn_detector_area_resol_mean 10.00
_diffrn_measured_fraction_theta_full 0.772
_diffrn_measured_fraction_theta_max 0.772
_diffrn_measurement_device_type 'imaging plate area detector'
_diffrn_measurement_method \w
_diffrn_radiation_monochromator graphite
_diffrn_radiation_source 'rotating anode X-ray generator'
_diffrn_radiation_type MoK\a
_diffrn_radiation_wavelength 0.71075
_diffrn_reflns_av_R_equivalents 0.0757
_diffrn_reflns_av_sigmaI/netI 0.0807
_diffrn_reflns_limit_h_max 16
_diffrn_reflns_limit_h_min -16
_diffrn_reflns_limit_k_max 19
_diffrn_reflns_limit_k_min -19
_diffrn_reflns_limit_l_max 22
_diffrn_reflns_limit_l_min -22
_diffrn_reflns_number 15780
_diffrn_reflns_theta_full 27.38
_diffrn_reflns_theta_max 27.38
_diffrn_reflns_theta_min 3.01
_exptl_absorpt_coefficient_mu 0.996
_exptl_absorpt_correction_type none
_exptl_crystal_colour yellow
_exptl_crystal_density_diffrn 1.701
_exptl_crystal_density_method 'not measured'
_exptl_crystal_description prism
_exptl_crystal_F_000 1524
_exptl_crystal_size_max 0.1
_exptl_crystal_size_mid 0.1
_exptl_crystal_size_min 0.1
_refine_diff_density_max 0.663
_refine_diff_density_min -0.762
_refine_diff_density_rms 0.115
_refine_ls_extinction_coef 0.0133(10)
_refine_ls_extinction_expression Fc^*^=kFc[1+0.001xFc^2^\l^3^/sin(2\q)]^-1/4^
_refine_ls_extinction_method SHELXL
_refine_ls_goodness_of_fit_ref 0.904
_refine_ls_hydrogen_treatment constr
_refine_ls_matrix_type full
_refine_ls_number_parameters 694
_refine_ls_number_reflns 10416
_refine_ls_number_restraints 0
_refine_ls_restrained_S_all 0.904
_refine_ls_R_factor_all 0.1380
_refine_ls_R_factor_gt 0.0752
_refine_ls_shift/su_max 0.007
_refine_ls_shift/su_mean 0.000
_refine_ls_structure_factor_coef Fsqd
_refine_ls_weighting_details 'calc w=1/[\s^2^(Fo^2^)+(0.1360P)^2^+0.0000P] where P=(Fo^2^+2Fc^2^)/3'
_refine_ls_weighting_scheme calc
_refine_ls_wR_factor_gt 0.1876
_refine_ls_wR_factor_ref 0.2264
_reflns_number_gt 5057
_reflns_number_total 10416
_reflns_threshold_expression >2sigma(I)
_cod_data_source_file b713503c.txt
_cod_data_source_block string
_cod_original_sg_symbol_H-M P-1
_cod_database_code 7003182

loop_
_symmetry_equiv_pos_as_xyz
'x, y, z'
'-x, -y, -z'

loop_
_atom_site_label
_atom_site_type_symbol
_atom_site_fract_x
_atom_site_fract_y
_atom_site_fract_z
_atom_site_U_iso_or_equiv
_atom_site_adp_type
_atom_site_occupancy
_atom_site_symmetry_multiplicity
_atom_site_calc_flag
_atom_site_refinement_flags
_atom_site_disorder_assembly
_atom_site_disorder_group
Pd1 Pd 0.77771(6) 0.31565(5) 0.37035(5) 0.0758(3) Uani 1 1 d . . .
Pd2 Pd 1.25496(6) 0.27348(5) 0.03303(5) 0.0751(3) Uani 1 1 d . . .
Pd3 Pd 1.29247(6) -0.23466(5) 0.36597(5) 0.0793(3) Uani 1 1 d . . .
N1 N 0.9168(6) 0.1798(5) 0.4067(4) 0.0677(17) Uani 1 1 d . . .
N2 N 0.8713(6) 0.2519(5) 0.4274(4) 0.0696(18) Uani 1 1 d . A .
N3 N 0.8393(7) 0.4196(5) 0.4930(5) 0.082(2) Uani 1 1 d . A .
N4 N 1.2401(6) 0.2193(5) 0.2001(5) 0.0735(19) Uani 1 1 d . . .
N5 N 1.2828(5) 0.2791(5) 0.1553(4) 0.0665(17) Uani 1 1 d . B .
N6 N 1.3736(7) 0.4247(5) 0.0971(5) 0.081(2) Uani 1 1 d . B .
N7 N 1.1913(6) -0.0632(5) 0.3925(4) 0.0663(17) Uani 1 1 d . . .
N8 N 1.2450(6) -0.1141(5) 0.4185(5) 0.0718(18) Uani 1 1 d . C .
N9 N 1.3848(6) -0.1769(6) 0.4925(6) 0.083(2) Uani 1 1 d . C .
C1 C 0.9756(7) -0.0160(5) 0.3199(5) 0.065(2) Uani 1 1 d . A .
C2 C 0.9481(7) 0.0578(5) 0.2984(5) 0.067(2) Uani 1 1 d . . .
C3 C 1.0047(7) 0.1030(6) 0.2445(5) 0.068(2) Uani 1 1 d . A .
C4 C 1.0873(7) 0.0737(6) 0.2141(5) 0.066(2) Uani 1 1 d . . .
C5 C 1.1175(7) 0.0030(6) 0.2374(6) 0.074(2) Uani 1 1 d . A .
C6 C 1.0617(7) -0.0419(6) 0.2901(5) 0.066(2) Uani 1 1 d . . .
C7 C 0.9170(7) -0.0661(6) 0.3757(6) 0.069(2) Uani 1 1 d . . .
H1 H 0.8929 -0.0200 0.4119 0.083 Uiso 1 1 calc R A .
H2 H 0.9699 -0.0800 0.4099 0.083 Uiso 1 1 calc R . .
C8 C 0.8150(8) -0.1646(7) 0.3271(6) 0.078(2) Uani 1 1 d . A .
H3 H 0.7766 -0.1913 0.3648 0.094 Uiso 1 1 calc R . .
H4 H 0.8395 -0.2128 0.2953 0.094 Uiso 1 1 calc R . .
H5 H 0.7646 -0.1519 0.2906 0.094 Uiso 1 1 calc R . .
C9 C 0.9717(8) 0.1806(6) 0.2195(6) 0.077(2) Uani 1 1 d . . .
H6 H 1.0380 0.2321 0.2141 0.092 Uiso 1 1 calc R A .
H7 H 0.9431 0.2137 0.2624 0.092 Uiso 1 1 calc R . .
C10 C 0.8806(9) 0.1306(7) 0.1366(7) 0.089(3) Uani 1 1 d . A .
H8 H 0.8611 0.1814 0.1228 0.107 Uiso 1 1 calc R . .
H9 H 0.8146 0.0801 0.1419 0.107 Uiso 1 1 calc R . .
H10 H 0.9095 0.0995 0.0936 0.107 Uiso 1 1 calc R . .
C11 C 1.2108(8) -0.0246(7) 0.2103(6) 0.079(2) Uani 1 1 d . . .
H11 H 1.2463 -0.0426 0.2528 0.095 Uiso 1 1 calc R A .
H12 H 1.2675 0.0339 0.2043 0.095 Uiso 1 1 calc R . .
C12 C 1.1679(9) -0.1130(8) 0.1286(6) 0.087(3) Uani 1 1 d . A .
H13 H 1.1753 -0.0872 0.0837 0.104 Uiso 1 1 calc R . .
H14 H 1.0899 -0.1545 0.1219 0.104 Uiso 1 1 calc R . .
H15 H 1.2113 -0.1528 0.1289 0.104 Uiso 1 1 calc R . .
C13 C 0.8616(7) 0.0914(6) 0.3300(6) 0.071(2) Uani 1 1 d . A .
H16 H 0.8236 0.1092 0.2886 0.085 Uiso 1 1 calc R . .
H17 H 0.8056 0.0365 0.3408 0.085 Uiso 1 1 calc R . .
C14 C 1.1473(7) 0.1198(6) 0.1556(5) 0.071(2) Uani 1 1 d . A .
H18 H 1.1769 0.0744 0.1246 0.086 Uiso 1 1 calc R . .
H19 H 1.0934 0.1269 0.1164 0.086 Uiso 1 1 calc R . .
C15 C 1.0946(7) -0.1173(6) 0.3189(5) 0.067(2) Uani 1 1 d . A .
H20 H 1.0309 -0.1623 0.3323 0.080 Uiso 1 1 calc R . .
H21 H 1.1148 -0.1580 0.2747 0.080 Uiso 1 1 calc R . .
C16 C 0.9998(8) 0.1978(6) 0.4707(6) 0.078(2) Uani 1 1 d . A .
H22 H 1.0405 0.1582 0.4718 0.094 Uiso 1 1 calc R . .
C17 C 1.0156(8) 0.2826(6) 0.5341(6) 0.074(2) Uani 1 1 d . . .
H23 H 1.0683 0.3127 0.5848 0.089 Uiso 1 1 calc R A .
C18 C 0.9345(7) 0.3136(6) 0.5050(6) 0.070(2) Uani 1 1 d . A .
C19 C 0.9124(8) 0.4022(6) 0.5447(6) 0.072(2) Uani 1 1 d . . .
C20 C 0.9609(8) 0.4641(6) 0.6240(6) 0.080(3) Uani 1 1 d . A .
H24 H 1.0108 0.4509 0.6577 0.096 Uiso 1 1 calc R . .
C21 C 0.9361(10) 0.5465(7) 0.6547(7) 0.095(3) Uani 1 1 d . . .
H25 H 0.9706 0.5905 0.7088 0.114 Uiso 1 1 calc R A .
C22 C 0.8606(10) 0.5631(7) 0.6049(7) 0.095(3) Uani 1 1 d . A .
H26 H 0.8404 0.6168 0.6258 0.114 Uiso 1 1 calc R . .
C23 C 0.8144(10) 0.5008(7) 0.5245(7) 0.093(3) Uani 1 1 d . . .
H27 H 0.7650 0.5142 0.4905 0.112 Uiso 1 1 calc R A .
C24 C 1.2924(8) 0.2660(7) 0.2814(6) 0.079(2) Uani 1 1 d . B .
H28 H 1.2760 0.2401 0.3236 0.095 Uiso 1 1 calc R . .
C25 C 1.3740(8) 0.3581(7) 0.2904(5) 0.077(2) Uani 1 1 d . . .
H29 H 1.4239 0.4063 0.3395 0.092 Uiso 1 1 calc R B .
C26 C 1.3681(7) 0.3656(6) 0.2119(6) 0.071(2) Uani 1 1 d . B .
C27 C 1.4198(7) 0.4427(6) 0.1796(6) 0.073(2) Uani 1 1 d . . .
C28 C 1.5077(8) 0.5364(7) 0.2279(7) 0.085(3) Uani 1 1 d . B .
H30 H 1.5396 0.5486 0.2828 0.102 Uiso 1 1 calc R . .
C29 C 1.5466(10) 0.6112(7) 0.1917(8) 0.097(3) Uani 1 1 d . . .
H31 H 1.6084 0.6718 0.2213 0.116 Uiso 1 1 calc R B .
C30 C 1.4939(10) 0.5948(7) 0.1138(8) 0.101(3) Uani 1 1 d . B .
H32 H 1.5141 0.6470 0.0920 0.121 Uiso 1 1 calc R . .
C31 C 1.4069(10) 0.4974(8) 0.0645(8) 0.099(3) Uani 1 1 d . . .
H33 H 1.3739 0.4853 0.0098 0.118 Uiso 1 1 calc R B .
C32 C 1.2262(8) 0.0302(7) 0.4485(6) 0.076(2) Uani 1 1 d . C .
H34 H 1.2014 0.0797 0.4432 0.091 Uiso 1 1 calc R . .
C33 C 1.3036(8) 0.0405(7) 0.5142(7) 0.085(3) Uani 1 1 d . . .
H35 H 1.3412 0.0964 0.5623 0.102 Uiso 1 1 calc R C .
C34 C 1.3138(8) -0.0525(7) 0.4928(6) 0.077(2) Uani 1 1 d . C .
C35 C 1.3879(8) -0.0888(8) 0.5376(7) 0.084(3) Uani 1 1 d . . .
C36 C 1.4472(8) -0.0385(9) 0.6190(7) 0.095(3) Uani 1 1 d . C .
H36 H 1.4467 0.0229 0.6490 0.114 Uiso 1 1 calc R . .
C37 C 1.5066(10) -0.0820(13) 0.6541(11) 0.124(5) Uani 1 1 d . . .
H37 H 1.5491 -0.0494 0.7086 0.149 Uiso 1 1 calc R C .
C38 C 1.5039(11) -0.1743(13) 0.6092(10) 0.118(4) Uani 1 1 d . C .
H38 H 1.5413 -0.2063 0.6331 0.141 Uiso 1 1 calc R . .
C39 C 1.4439(10) -0.2176(10) 0.5276(9) 0.106(4) Uani 1 1 d . . .
H39 H 1.4450 -0.2780 0.4957 0.127 Uiso 1 1 calc R C .
C40 C 0.6883(12) 0.3827(9) 0.3105(8) 0.106(4) Uani 1 1 d . A .
C41 C 0.7246(16) 0.3229(14) 0.2515(12) 0.078(8) Uiso 0.52(4) 1 d P A 1
C41A C 0.643(2) 0.289(2) 0.2661(17) 0.104(11) Uiso 0.48(4) 1 d P A 2
C42 C 0.7037(10) 0.2264(9) 0.2417(7) 0.102(4) Uani 1 1 d . A .
C43 C 1.2263(15) 0.2634(10) -0.0927(8) 0.131(5) Uani 1 1 d . B .
C44 C 1.200(2) 0.1607(18) -0.0914(15) 0.115(9) Uiso 0.63(4) 1 d P B 3
C44A C 1.142(2) 0.196(2) -0.0868(17) 0.074(11) Uiso 0.37(4) 1 d P B 4
C45 C 1.1387(12) 0.1247(7) -0.0447(7) 0.113(4) Uani 1 1 d . B .
C46 C 1.2185(12) -0.2992(9) 0.2348(8) 0.112(4) Uani 1 1 d . C .
C47 C 1.257(4) -0.360(3) 0.260(2) 0.132(14) Uiso 0.54(5) 1 d P C 5
C47A C 1.319(2) -0.3124(18) 0.2537(14) 0.076(10) Uiso 0.46(5) 1 d P C 6
C48 C 1.3419(14) -0.3513(11) 0.3110(9) 0.126(5) Uani 1 1 d . C .
B1 B 0.6511(10) 0.6688(9) 0.4713(8) 0.079(3) Uiso 1 1 d . . .
F1 F 0.6106(6) 0.7125(5) 0.4234(4) 0.1068(18) Uiso 1 1 d . D .
F2 F 0.7565(19) 0.7477(17) 0.5223(16) 0.106(7) Uiso 0.43(4) 1 d P D 7
F3 F 0.650(2) 0.5770(16) 0.4304(11) 0.096(7) Uiso 0.43(4) 1 d P D 7
F4 F 0.5699(19) 0.6435(17) 0.5240(16) 0.099(7) Uiso 0.43(4) 1 d P D 7
F22 F 0.7356(19) 0.7335(17) 0.5396(15) 0.136(7) Uiso 0.57(4) 1 d P D 8
F23 F 0.6974(16) 0.6083(12) 0.4202(8) 0.098(5) Uiso 0.57(4) 1 d P D 8
F24 F 0.577(2) 0.624(2) 0.5057(19) 0.161(11) Uiso 0.57(4) 1 d P D 8
B2 B 0.8850(13) 0.5780(11) 0.1841(10) 0.102(4) Uiso 1 1 d . . .
F5 F 0.9102(8) 0.4933(7) 0.1823(6) 0.155(3) Uiso 1 1 d . E .
F6 F 0.9201(19) 0.6397(14) 0.2666(10) 0.112(6) Uiso 0.52(3) 1 d P E 9
F7 F 0.9597(14) 0.6243(15) 0.1419(13) 0.120(6) Uiso 0.52(3) 1 d P E 9
F8 F 0.7657(17) 0.5571(14) 0.1575(16) 0.138(7) Uiso 0.52(3) 1 d P E 9
F36 F 0.863(3) 0.6088(18) 0.2594(13) 0.137(8) Uiso 0.48(3) 1 d P E 10
F37 F 0.9488(16) 0.6619(19) 0.1754(16) 0.133(7) Uiso 0.48(3) 1 d P E 10
F38 F 0.7924(16) 0.5376(13) 0.1191(16) 0.124(7) Uiso 0.48(3) 1 d P E 10
B3 B 0.5490(11) 0.8926(10) 0.1734(9) 0.090(3) Uiso 1 1 d . . .
F9 F 0.5507(9) 0.8320(8) 0.0982(7) 0.166(3) Uiso 1 1 d . F .
F10 F 0.611(2) 0.9907(14) 0.1945(11) 0.147(6) Uiso 0.64(4) 1 d P F 11
F11 F 0.4403(17) 0.8865(18) 0.1707(11) 0.158(8) Uiso 0.64(4) 1 d P F 11
F12 F 0.587(2) 0.8619(13) 0.2364(11) 0.139(6) Uiso 0.64(4) 1 d P F 11
F40 F 0.649(2) 0.9736(15) 0.1913(13) 0.098(9) Uiso 0.36(4) 1 d P F 12
F41 F 0.476(3) 0.937(4) 0.159(2) 0.177(16) Uiso 0.36(4) 1 d P F 12
F42 F 0.534(4) 0.844(3) 0.234(2) 0.149(12) Uiso 0.36(4) 1 d P F 12
C49 C 0.0718(17) 0.4500(15) 0.0508(14) 0.182(7) Uiso 1 1 d . . .
H40 H 0.1477 0.5007 0.0667 0.218 Uiso 1 1 calc R . .
H41 H 0.0217 0.4817 0.0663 0.218 Uiso 1 1 calc R . .
H42 H 0.0503 0.4162 -0.0080 0.218 Uiso 1 1 calc R . .
N10 N 0.0650(10) 0.3716(9) 0.0951(8) 0.119(3) Uiso 1 1 d . . .
O1 O 0.1194(9) 0.4002(8) 0.1635(7) 0.135(3) Uiso 1 1 d . . .
O2 O 0.0267(12) 0.2834(11) 0.0568(9) 0.175(4) Uiso 1 1 d . . .
C50 C 0.5873(18) 0.3194(16) 0.0629(15) 0.190(8) Uiso 1 1 d . . .
H43 H 0.5438 0.3377 0.0261 0.228 Uiso 1 1 calc R . .
H44 H 0.6153 0.3710 0.1166 0.228 Uiso 1 1 calc R . .
H45 H 0.5405 0.2560 0.0672 0.228 Uiso 1 1 calc R . .
N11 N 0.6851(18) 0.3090(16) 0.0298(14) 0.201(7) Uiso 1 1 d . . .
O3 O 0.7249(16) 0.3570(15) -0.0228(13) 0.239(7) Uiso 1 1 d . . .
O4 O 0.7338(19) 0.2561(18) 0.0434(15) 0.270(9) Uiso 1 1 d . . .
C51 C 0.492(3) 0.0415(19) 0.0256(18) 0.213(10) Uiso 1 1 d . . .
N12 N 0.399(2) 0.065(2) 0.0670(19) 0.230(9) Uiso 1 1 d . . .
O5 O 0.4303(18) 0.1375(18) 0.1342(16) 0.251(8) Uiso 1 1 d . . .
O6 O 0.306(2) 0.006(2) 0.0294(17) 0.290(10) Uiso 1 1 d . . .

loop_
_atom_site_aniso_label
_atom_site_aniso_U_11
_atom_site_aniso_U_22
_atom_site_aniso_U_33
_atom_site_aniso_U_23
_atom_site_aniso_U_13
_atom_site_aniso_U_12
Pd1 0.0778(5) 0.0658(4) 0.0783(5) 0.0202(3) 0.0068(4) 0.0305(3)
Pd2 0.0735(4) 0.0660(4) 0.0681(5) 0.0171(3) 0.0076(3) 0.0160(3)
Pd3 0.0747(5) 0.0704(4) 0.0942(6) 0.0273(4) 0.0180(4) 0.0327(3)
N1 0.070(4) 0.063(4) 0.067(4) 0.015(3) 0.007(4) 0.032(3)
N2 0.076(4) 0.057(3) 0.063(4) 0.015(3) 0.011(4) 0.020(3)
N3 0.086(5) 0.064(4) 0.089(6) 0.018(4) 0.019(4) 0.029(4)
N4 0.066(4) 0.065(4) 0.077(5) 0.022(4) 0.007(4) 0.017(3)
N5 0.057(4) 0.054(3) 0.069(4) 0.010(3) 0.008(3) 0.012(3)
N6 0.095(5) 0.065(4) 0.073(5) 0.027(4) 0.024(4) 0.020(4)
N7 0.070(4) 0.059(3) 0.063(4) 0.012(3) 0.006(3) 0.028(3)
N8 0.065(4) 0.061(4) 0.082(5) 0.021(3) 0.007(4) 0.023(3)
N9 0.070(5) 0.095(6) 0.090(6) 0.036(5) 0.010(4) 0.039(4)
C1 0.058(4) 0.048(4) 0.074(5) 0.018(3) -0.001(4) 0.012(3)
C2 0.064(5) 0.053(4) 0.067(5) 0.012(3) -0.004(4) 0.018(4)
C3 0.070(5) 0.058(4) 0.058(5) 0.012(3) 0.003(4) 0.017(4)
C4 0.062(5) 0.069(4) 0.057(5) 0.019(4) 0.011(4) 0.019(4)
C5 0.070(5) 0.066(5) 0.070(6) 0.014(4) 0.005(4) 0.021(4)
C6 0.065(5) 0.054(4) 0.069(5) 0.016(4) 0.008(4) 0.020(4)
C7 0.071(5) 0.058(4) 0.073(6) 0.022(4) 0.013(4) 0.021(4)
C8 0.081(6) 0.072(5) 0.077(6) 0.030(4) 0.017(5) 0.023(5)
C9 0.079(6) 0.064(5) 0.086(6) 0.034(4) 0.007(5) 0.026(4)
C10 0.102(7) 0.075(5) 0.083(7) 0.029(5) 0.005(6) 0.031(5)
C11 0.070(5) 0.080(6) 0.077(6) 0.021(5) 0.014(5) 0.024(5)
C12 0.083(6) 0.093(6) 0.080(7) 0.020(5) 0.017(5) 0.040(5)
C13 0.072(5) 0.056(4) 0.074(6) 0.012(4) 0.007(4) 0.025(4)
C14 0.073(5) 0.064(4) 0.054(5) 0.011(3) 0.008(4) 0.010(4)
C15 0.071(5) 0.058(4) 0.061(5) 0.014(3) 0.004(4) 0.024(4)
C16 0.088(6) 0.064(5) 0.071(6) 0.016(4) 0.000(5) 0.031(4)
C17 0.078(5) 0.058(4) 0.072(6) 0.014(4) -0.007(4) 0.027(4)
C18 0.075(5) 0.056(4) 0.069(5) 0.015(4) 0.019(5) 0.021(4)
C19 0.084(6) 0.070(5) 0.062(5) 0.022(4) 0.011(5) 0.032(5)
C20 0.089(6) 0.062(5) 0.078(6) 0.018(4) 0.007(5) 0.029(5)
C21 0.107(8) 0.071(6) 0.088(7) 0.018(5) 0.014(6) 0.025(6)
C22 0.115(8) 0.066(5) 0.100(8) 0.010(5) 0.020(7) 0.046(6)
C23 0.117(8) 0.075(6) 0.100(8) 0.026(5) 0.025(7) 0.056(6)
C24 0.073(5) 0.077(5) 0.071(6) 0.018(4) 0.008(5) 0.021(5)
C25 0.078(6) 0.085(6) 0.051(5) 0.010(4) 0.004(4) 0.027(5)
C26 0.063(5) 0.067(5) 0.071(6) 0.014(4) 0.006(4) 0.022(4)
C27 0.063(5) 0.069(5) 0.072(6) 0.015(4) 0.009(4) 0.018(4)
C28 0.080(6) 0.065(5) 0.081(7) 0.004(4) 0.015(5) 0.013(4)
C29 0.097(7) 0.060(5) 0.091(8) 0.005(5) 0.021(6) 0.001(5)
C30 0.109(8) 0.063(5) 0.114(10) 0.031(6) 0.031(7) 0.014(5)
C31 0.099(7) 0.072(6) 0.111(9) 0.034(6) 0.020(7) 0.019(5)
C32 0.071(5) 0.071(5) 0.076(6) 0.018(4) 0.008(5) 0.028(4)
C33 0.073(6) 0.065(5) 0.092(7) 0.016(4) 0.000(5) 0.017(4)
C34 0.071(5) 0.075(5) 0.071(6) 0.023(4) 0.001(5) 0.021(4)
C35 0.065(5) 0.083(6) 0.093(8) 0.034(5) 0.010(5) 0.019(5)
C36 0.073(6) 0.118(8) 0.093(8) 0.048(7) 0.003(6) 0.033(6)
C37 0.072(7) 0.141(12) 0.135(12) 0.055(10) -0.018(7) 0.023(7)
C38 0.096(8) 0.157(13) 0.115(11) 0.067(10) 0.007(8) 0.059(9)
C39 0.097(8) 0.116(8) 0.127(11) 0.057(8) 0.027(8) 0.057(7)
C40 0.127(9) 0.106(8) 0.095(8) 0.024(6) 0.010(7) 0.072(7)
C42 0.099(7) 0.101(7) 0.086(7) 0.010(5) -0.022(6) 0.051(6)
C43 0.166(13) 0.106(9) 0.081(8) 0.023(7) 0.026(9) 0.018(9)
C45 0.145(10) 0.065(5) 0.069(6) -0.002(4) -0.020(7) 0.010(6)
C46 0.139(11) 0.099(8) 0.089(8) 0.010(6) 0.013(8) 0.060(8)
C48 0.151(12) 0.125(9) 0.115(10) 0.010(8) 0.018(9) 0.097(9)

loop_
_atom_type_symbol
_atom_type_description
_atom_type_scat_dispersion_real
_atom_type_scat_dispersion_imag
_atom_type_scat_source
C C 0.0033 0.0016 'International Tables Vol C Tables 4.2.6.8 and 6.1.1.4'
H H 0.0000 0.0000 'International Tables Vol C Tables 4.2.6.8 and 6.1.1.4'
N N 0.0061 0.0033 'International Tables Vol C Tables 4.2.6.8 and 6.1.1.4'
B B 0.0013 0.0007 'International Tables Vol C Tables 4.2.6.8 and 6.1.1.4'
F F 0.0171 0.0103 'International Tables Vol C Tables 4.2.6.8 and 6.1.1.4'
Pd Pd -0.9988 1.0072 'International Tables Vol C Tables 4.2.6.8 and 6.1.1.4'
O O 0.0106 0.0060 'International Tables Vol C Tables 4.2.6.8 and 6.1.1.4'

loop_
_geom_angle_atom_site_label_1
_geom_angle_atom_site_label_2
_geom_angle_atom_site_label_3
_geom_angle
_geom_angle_site_symmetry_1
_geom_angle_site_symmetry_3
_geom_angle_publ_flag
N2 Pd1 N3 78.4(3) . . ?
N2 Pd1 C40 177.7(5) . . ?
N3 Pd1 C40 102.0(4) . . ?
N2 Pd1 C41 139.9(6) . . ?
N3 Pd1 C41 135.3(5) . . ?
C40 Pd1 C41 38.7(6) . . ?
N2 Pd1 C42 110.9(3) . . ?
N3 Pd1 C42 170.7(3) . . ?
C40 Pd1 C42 68.7(4) . . ?
C41 Pd1 C42 36.2(6) . . ?
N2 Pd1 C41A 146.2(7) . . ?
N3 Pd1 C41A 132.5(8) . . ?
C40 Pd1 C41A 34.2(7) . . ?
C41 Pd1 C41A 29.5(8) . . ?
C42 Pd1 C41A 38.8(8) . . ?
N5 Pd2 C43 178.3(5) . . ?
N5 Pd2 N6 77.2(3) . . ?
C43 Pd2 N6 104.1(4) . . ?
N5 Pd2 C44A 145.2(7) . . ?
C43 Pd2 C44A 33.9(8) . . ?
N6 Pd2 C44A 134.6(7) . . ?
N5 Pd2 C45 109.5(4) . . ?
C43 Pd2 C45 69.1(5) . . ?
N6 Pd2 C45 173.2(4) . . ?
C44A Pd2 C45 39.4(8) . . ?
N5 Pd2 C44 138.7(7) . . ?
C43 Pd2 C44 39.6(7) . . ?
N6 Pd2 C44 138.6(7) . . ?
C44A Pd2 C44 28.3(8) . . ?
C45 Pd2 C44 34.9(6) . . ?
C47 Pd3 C48 35.0(9) . . ?
C47 Pd3 C47A 24.9(9) . . ?
C48 Pd3 C47A 36.8(7) . . ?
C47 Pd3 N8 144.3(10) . . ?
C48 Pd3 N8 177.9(5) . . ?
C47A Pd3 N8 141.3(6) . . ?
C47 Pd3 N9 137.3(10) . . ?
C48 Pd3 N9 103.4(5) . . ?
C47A Pd3 N9 133.5(6) . . ?
N8 Pd3 N9 77.7(3) . . ?
C47 Pd3 C46 36.5(9) . . ?
C48 Pd3 C46 69.4(5) . . ?
C47A Pd3 C46 38.4(7) . . ?
N8 Pd3 C46 109.4(4) . . ?
N9 Pd3 C46 171.9(4) . . ?
C16 N1 N2 109.6(7) . . ?
C16 N1 C13 129.4(7) . . ?
N2 N1 C13 120.2(6) . . ?
C18 N2 N1 103.7(7) . . ?
C18 N2 Pd1 113.1(5) . . ?
N1 N2 Pd1 140.1(6) . . ?
C23 N3 C19 117.8(9) . . ?
C23 N3 Pd1 126.9(7) . . ?
C19 N3 Pd1 115.3(6) . . ?
C24 N4 N5 111.3(7) . . ?
C24 N4 C14 131.0(8) . . ?
N5 N4 C14 117.7(7) . . ?
N4 N5 C26 105.2(7) . . ?
N4 N5 Pd2 138.3(5) . . ?
C26 N5 Pd2 116.6(6) . . ?
C31 N6 C27 120.7(8) . . ?
C31 N6 Pd2 125.7(7) . . ?
C27 N6 Pd2 113.6(5) . . ?
N8 N7 C32 110.3(7) . . ?
N8 N7 C15 119.3(6) . . ?
C32 N7 C15 129.6(7) . . ?
N7 N8 C34 106.6(7) . . ?
N7 N8 Pd3 138.1(6) . . ?
C34 N8 Pd3 111.6(6) . . ?
C35 N9 C39 117.9(10) . . ?
C35 N9 Pd3 115.7(6) . . ?
C39 N9 Pd3 126.2(8) . . ?
C2 C1 C6 119.7(8) . . ?
C2 C1 C7 120.6(8) . . ?
C6 C1 C7 119.8(7) . . ?
C1 C2 C3 118.9(8) . . ?
C1 C2 C13 122.4(8) . . ?
C3 C2 C13 118.6(7) . . ?
C4 C3 C2 120.1(7) . . ?
C4 C3 C9 121.4(8) . . ?
C2 C3 C9 118.5(8) . . ?
C5 C4 C3 121.1(8) . . ?
C5 C4 C14 118.0(8) . . ?
C3 C4 C14 120.9(8) . . ?
C4 C5 C6 119.0(8) . . ?
C4 C5 C11 122.2(8) . . ?
C6 C5 C11 118.8(8) . . ?
C5 C6 C1 121.2(7) . . ?
C5 C6 C15 120.5(8) . . ?
C1 C6 C15 118.4(7) . . ?
C1 C7 C8 112.1(7) . . ?
C3 C9 C10 111.5(7) . . ?
C5 C11 C12 112.4(8) . . ?
N1 C13 C2 109.7(7) . . ?
N4 C14 C4 111.9(7) . . ?
N7 C15 C6 110.2(6) . . ?
N1 C16 C17 110.3(8) . . ?
C16 C17 C18 103.9(8) . . ?
N2 C18 C17 112.4(8) . . ?
N2 C18 C19 118.2(8) . . ?
C17 C18 C19 129.3(8) . . ?
C20 C19 N3 121.8(8) . . ?
C20 C19 C18 124.4(8) . . ?
N3 C19 C18 113.7(8) . . ?
C19 C20 C21 119.8(10) . . ?
C22 C21 C20 119.2(10) . . ?
C21 C22 C23 120.0(9) . . ?
N3 C23 C22 121.3(10) . . ?
N4 C24 C25 107.5(9) . . ?
C24 C25 C26 106.8(8) . . ?
N5 C26 C25 109.3(8) . . ?
N5 C26 C27 115.0(8) . . ?
C25 C26 C27 135.4(8) . . ?
N6 C27 C28 120.2(8) . . ?
N6 C27 C26 116.5(7) . . ?
C28 C27 C26 123.2(9) . . ?
C29 C28 C27 118.8(10) . . ?
C30 C29 C28 119.7(9) . . ?
C29 C30 C31 120.4(10) . . ?
N6 C31 C30 119.8(11) . . ?
N7 C32 C33 109.0(8) . . ?
C32 C33 C34 104.1(9) . . ?
N8 C34 C33 110.1(8) . . ?
N8 C34 C35 119.1(8) . . ?
C33 C34 C35 130.9(9) . . ?
N9 C35 C36 123.6(10) . . ?
N9 C35 C34 113.2(9) . . ?
C36 C35 C34 123.2(10) . . ?
C37 C36 C35 117.6(13) . . ?
C36 C37 C38 120.2(13) . . ?
C37 C38 C39 117.8(12) . . ?
N9 C39 C38 122.8(13) . . ?
C41A C40 C41 48.2(14) . . ?
C41A C40 Pd1 75.8(13) . . ?
C41 C40 Pd1 70.6(8) . . ?
C42 C41 C40 123.2(16) . . ?
C42 C41 Pd1 72.5(9) . . ?
C40 C41 Pd1 70.6(9) . . ?
C40 C41A C42 125(2) . . ?
C40 C41A Pd1 70.0(13) . . ?
C42 C41A Pd1 68.7(11) . . ?
C41 C42 C41A 46.7(12) . . ?
C41 C42 Pd1 71.3(9) . . ?
C41A C42 Pd1 72.5(12) . . ?
C44A C43 C44 45.2(14) . . ?
C44A C43 Pd2 73.5(14) . . ?
C44 C43 Pd2 72.8(11) . . ?
C45 C44 C43 122(2) . . ?
C45 C44 Pd2 70.2(12) . . ?
C43 C44 Pd2 67.5(11) . . ?
C43 C44A C45 129(2) . . ?
C43 C44A Pd2 72.5(14) . . ?
C45 C44A Pd2 70.5(11) . . ?
C44 C45 C44A 45.2(14) . . ?
C44 C45 Pd2 75.0(12) . . ?
C44A C45 Pd2 70.2(11) . . ?
C47 C46 C47A 38.7(16) . . ?
C47 C46 Pd3 69.6(15) . . ?
C47A C46 Pd3 69.4(10) . . ?
C48 C47 C46 138(3) . . ?
C48 C47 Pd3 72.9(16) . . ?
C46 C47 Pd3 73.9(15) . . ?
C48 C47A C46 124(2) . . ?
C48 C47A Pd3 71.2(11) . . ?
C46 C47A Pd3 72.1(11) . . ?
C47 C48 C47A 40.8(16) . . ?
C47 C48 Pd3 72.1(15) . . ?
C47A C48 Pd3 72.0(11) . . ?
F24 B1 F1 111.6(15) . . ?
F24 B1 F3 88.6(15) . . ?
F1 B1 F3 115.7(12) . . ?
F24 B1 F22 99.9(18) . . ?
F1 B1 F22 115.9(13) . . ?
F3 B1 F22 119.6(14) . . ?
F24 B1 F23 117.2(15) . . ?
F1 B1 F23 106.0(10) . . ?
F3 B1 F23 29.0(8) . . ?
F22 B1 F23 106.6(13) . . ?
F24 B1 F2 119.2(18) . . ?
F1 B1 F2 104.1(12) . . ?
F3 B1 F2 117.8(15) . . ?
F22 B1 F2 19.3(12) . . ?
F23 B1 F2 96.9(12) . . ?
F24 B1 F4 14.5(16) . . ?
F1 B1 F4 106.2(11) . . ?
F3 B1 F4 103.0(15) . . ?
F22 B1 F4 90.9(15) . . ?
F23 B1 F4 131.3(13) . . ?
F2 B1 F4 109.5(15) . . ?
F37 B2 F36 104.1(17) . . ?
F37 B2 F38 103.9(15) . . ?
F36 B2 F38 113.9(18) . . ?
F37 B2 F6 81.7(15) . . ?
F36 B2 F6 29.3(11) . . ?
F38 B2 F6 139.0(18) . . ?
F37 B2 F7 32.4(10) . . ?
F36 B2 F7 134.9(18) . . ?
F38 B2 F7 94.6(16) . . ?
F6 B2 F7 108.3(15) . . ?
F37 B2 F5 127.5(16) . . ?
F36 B2 F5 105.2(14) . . ?
F38 B2 F5 102.5(14) . . ?
F6 B2 F5 105.6(13) . . ?
F7 B2 F5 101.4(14) . . ?
F37 B2 F8 110.8(15) . . ?
F36 B2 F8 80.5(16) . . ?
F38 B2 F8 33.6(10) . . ?
F6 B2 F8 106.0(17) . . ?
F7 B2 F8 118.5(16) . . ?
F5 B2 F8 116.3(13) . . ?
F10 B3 F40 27.6(10) . . ?
F10 B3 F41 73.3(18) . . ?
F40 B3 F41 100(2) . . ?
F10 B3 F9 116.2(14) . . ?
F40 B3 F9 100.6(15) . . ?
F41 B3 F9 108.4(18) . . ?
F10 B3 F11 103.8(14) . . ?
F40 B3 F11 131.4(16) . . ?
F41 B3 F11 34.8(17) . . ?
F9 B3 F11 108.9(13) . . ?
F10 B3 F12 106.7(14) . . ?
F40 B3 F12 92.8(14) . . ?
F41 B3 F12 137(2) . . ?
F9 B3 F12 109.6(12) . . ?
F11 B3 F12 111.5(15) . . ?
F10 B3 F42 121(2) . . ?
F40 B3 F42 116(2) . . ?
F41 B3 F42 116(2) . . ?
F9 B3 F42 114.0(17) . . ?
F11 B3 F42 86.5(19) . . ?
F12 B3 F42 25.8(15) . . ?
O1 N10 O2 118.3(14) . . ?
O1 N10 C49 118.9(13) . . ?
O2 N10 C49 120.9(15) . . ?
O4 N11 O3 113(2) . . ?
O4 N11 C50 126(2) . . ?
O3 N11 C50 121(2) . . ?
C51 C51 N12 140(3) 2_655 . ?
O6 N12 O5 129(3) . . ?
O6 N12 C51 112(3) . . ?
O5 N12 C51 119(3) . . ?

loop_
_geom_bond_atom_site_label_1
_geom_bond_atom_site_label_2
_geom_bond_distance
_geom_bond_site_symmetry_2
_geom_bond_publ_flag
Pd1 N2 2.105(7) . ?
Pd1 N3 2.117(9) . ?
Pd1 C40 2.134(11) . ?
Pd1 C41 2.134(19) . ?
Pd1 C42 2.149(11) . ?
Pd1 C41A 2.20(3) . ?
Pd2 N5 2.078(7) . ?
Pd2 C43 2.119(13) . ?
Pd2 N6 2.120(7) . ?
Pd2 C44A 2.13(3) . ?
Pd2 C45 2.135(9) . ?
Pd2 C44 2.19(2) . ?
Pd3 C47 2.10(3) . ?
Pd3 C48 2.107(11) . ?
Pd3 C47A 2.12(2) . ?
Pd3 N8 2.128(7) . ?
Pd3 N9 2.140(9) . ?
Pd3 C46 2.152(13) . ?
N1 C16 1.345(11) . ?
N1 N2 1.396(9) . ?
N1 C13 1.474(11) . ?
N2 C18 1.361(11) . ?
N3 C23 1.361(12) . ?
N3 C19 1.369(12) . ?
N4 C24 1.353(12) . ?
N4 N5 1.361(10) . ?
N4 C14 1.467(10) . ?
N5 C26 1.378(10) . ?
N6 C31 1.327(12) . ?
N6 C27 1.392(12) . ?
N7 N8 1.329(9) . ?
N7 C32 1.346(11) . ?
N7 C15 1.481(10) . ?
N8 C34 1.340(12) . ?
N9 C35 1.324(13) . ?
N9 C39 1.326(13) . ?
C1 C2 1.403(11) . ?
C1 C6 1.426(12) . ?
C1 C7 1.503(12) . ?
C2 C3 1.430(13) . ?
C2 C13 1.496(12) . ?
C3 C4 1.410(12) . ?
C3 C9 1.521(11) . ?
C4 C5 1.390(12) . ?
C4 C14 1.523(12) . ?
C5 C6 1.405(13) . ?
C5 C11 1.509(13) . ?
C6 C15 1.520(11) . ?
C7 C8 1.523(12) . ?
C9 C10 1.549(14) . ?
C11 C12 1.527(13) . ?
C16 C17 1.365(12) . ?
C17 C18 1.391(12) . ?
C18 C19 1.467(12) . ?
C19 C20 1.350(13) . ?
C20 C21 1.374(14) . ?
C21 C22 1.362(15) . ?
C22 C23 1.365(16) . ?
C24 C25 1.367(13) . ?
C25 C26 1.391(13) . ?
C26 C27 1.414(13) . ?
C27 C28 1.404(12) . ?
C28 C29 1.404(15) . ?
C29 C30 1.351(16) . ?
C30 C31 1.436(15) . ?
C32 C33 1.359(13) . ?
C33 C34 1.403(13) . ?
C34 C35 1.500(13) . ?
C35 C36 1.377(15) . ?
C36 C37 1.363(16) . ?
C37 C38 1.38(2) . ?
C38 C39 1.378(19) . ?
C40 C41A 1.28(3) . ?
C40 C41 1.42(2) . ?
C41 C42 1.33(2) . ?
C41A C42 1.45(3) . ?
C43 C44A 1.24(3) . ?
C43 C44 1.46(3) . ?
C44 C45 1.30(3) . ?
C44A C45 1.44(3) . ?
C46 C47 1.33(3) . ?
C46 C47A 1.41(3) . ?
C47 C48 1.26(3) . ?
C47A C48 1.33(3) . ?
B1 F24 1.29(3) . ?
B1 F1 1.352(12) . ?
B1 F3 1.363(19) . ?
B1 F22 1.36(2) . ?
B1 F23 1.436(18) . ?
B1 F2 1.43(3) . ?
B1 F4 1.50(3) . ?
B2 F37 1.30(2) . ?
B2 F36 1.36(2) . ?
B2 F38 1.37(2) . ?
B2 F6 1.39(2) . ?
B2 F7 1.40(2) . ?
B2 F5 1.415(16) . ?
B2 F8 1.46(3) . ?
B3 F10 1.321(19) . ?
B3 F40 1.36(2) . ?
B3 F41 1.38(4) . ?
B3 F9 1.380(16) . ?
B3 F11 1.39(2) . ?
B3 F12 1.40(2) . ?
B3 F42 1.43(3) . ?
C49 N10 1.55(2) . ?
N10 O1 1.180(14) . ?
N10 O2 1.189(15) . ?
C50 N11 1.50(3) . ?
N11 O4 1.23(2) . ?
N11 O3 1.35(2) . ?
C51 C51 1.42(5) 2_655 ?
C51 N12 1.58(3) . ?
N12 O6 1.19(3) . ?
N12 O5 1.26(3) . ?

loop_
_geom_torsion_atom_site_label_1
_geom_torsion_atom_site_label_2
_geom_torsion_atom_site_label_3
_geom_torsion_atom_site_label_4
_geom_torsion
_geom_torsion_site_symmetry_1
_geom_torsion_site_symmetry_2
_geom_torsion_site_symmetry_3
_geom_torsion_site_symmetry_4
_geom_torsion_publ_flag
C16 N1 N2 C18 2.0(9) . . . . ?
C13 N1 N2 C18 172.7(8) . . . . ?
C16 N1 N2 Pd1 159.2(7) . . . . ?
C13 N1 N2 Pd1 -30.2(13) . . . . ?
N3 Pd1 N2 C18 -9.4(6) . . . . ?
C40 Pd1 N2 C18 91(10) . . . . ?
C41 Pd1 N2 C18 142.6(9) . . . . ?
C42 Pd1 N2 C18 170.1(7) . . . . ?
C41A Pd1 N2 C18 -168.4(14) . . . . ?
N3 Pd1 N2 N1 -165.3(9) . . . . ?
C40 Pd1 N2 N1 -65(10) . . . . ?
C41 Pd1 N2 N1 -13.3(13) . . . . ?
C42 Pd1 N2 N1 14.2(10) . . . . ?
C41A Pd1 N2 N1 35.8(18) . . . . ?
N2 Pd1 N3 C23 -175.5(9) . . . . ?
C40 Pd1 N3 C23 6.7(10) . . . . ?
C41 Pd1 N3 C23 30.0(13) . . . . ?
C42 Pd1 N3 C23 7(3) . . . . ?
C41A Pd1 N3 C23 -11.2(14) . . . . ?
N2 Pd1 N3 C19 5.1(6) . . . . ?
C40 Pd1 N3 C19 -172.7(7) . . . . ?
C41 Pd1 N3 C19 -149.4(9) . . . . ?
C42 Pd1 N3 C19 -172(3) . . . . ?
C41A Pd1 N3 C19 169.3(11) . . . . ?
C24 N4 N5 C26 1.9(10) . . . . ?
C14 N4 N5 C26 -179.3(7) . . . . ?
C24 N4 N5 Pd2 -178.4(7) . . . . ?
C14 N4 N5 Pd2 0.4(13) . . . . ?
C43 Pd2 N5 N4 -45(18) . . . . ?
N6 Pd2 N5 N4 172.5(9) . . . . ?
C44A Pd2 N5 N4 13.3(17) . . . . ?
C45 Pd2 N5 N4 -8.7(10) . . . . ?
C44 Pd2 N5 N4 -32.4(14) . . . . ?
C43 Pd2 N5 C26 135(17) . . . . ?
N6 Pd2 N5 C26 -7.9(6) . . . . ?
C44A Pd2 N5 C26 -167.1(14) . . . . ?
C45 Pd2 N5 C26 170.9(7) . . . . ?
C44 Pd2 N5 C26 147.2(11) . . . . ?
N5 Pd2 N6 C31 -172.4(10) . . . . ?
C43 Pd2 N6 C31 8.7(11) . . . . ?
C44A Pd2 N6 C31 -8.9(15) . . . . ?
C45 Pd2 N6 C31 17(4) . . . . ?
C44 Pd2 N6 C31 32.4(15) . . . . ?
N5 Pd2 N6 C27 9.8(7) . . . . ?
C43 Pd2 N6 C27 -169.1(8) . . . . ?
C44A Pd2 N6 C27 173.3(12) . . . . ?
C45 Pd2 N6 C27 -160(4) . . . . ?
C44 Pd2 N6 C27 -145.4(12) . . . . ?
C32 N7 N8 C34 1.0(10) . . . . ?
C15 N7 N8 C34 -169.3(8) . . . . ?
C32 N7 N8 Pd3 -153.9(7) . . . . ?
C15 N7 N8 Pd3 35.8(12) . . . . ?
C47 Pd3 N8 N7 -21(2) . . . . ?
C48 Pd3 N8 N7 48(13) . . . . ?
C47A Pd3 N8 N7 20.3(15) . . . . ?
N9 Pd3 N8 N7 168.9(9) . . . . ?
C46 Pd3 N8 N7 -7.1(10) . . . . ?
C47 Pd3 N8 C34 -175(2) . . . . ?
C48 Pd3 N8 C34 -106(13) . . . . ?
C47A Pd3 N8 C34 -133.8(13) . . . . ?
N9 Pd3 N8 C34 14.8(6) . . . . ?
C46 Pd3 N8 C34 -161.1(7) . . . . ?
C47 Pd3 N9 C35 176.8(19) . . . . ?
C48 Pd3 N9 C35 166.3(8) . . . . ?
C47A Pd3 N9 C35 141.5(11) . . . . ?
N8 Pd3 N9 C35 -11.9(7) . . . . ?
C46 Pd3 N9 C35 140(3) . . . . ?
C47 Pd3 N9 C39 1(2) . . . . ?
C48 Pd3 N9 C39 -9.3(10) . . . . ?
C47A Pd3 N9 C39 -34.1(14) . . . . ?
N8 Pd3 N9 C39 172.6(9) . . . . ?
C46 Pd3 N9 C39 -36(3) . . . . ?
C6 C1 C2 C3 2.2(11) . . . . ?
C7 C1 C2 C3 -179.3(7) . . . . ?
C6 C1 C2 C13 -177.7(7) . . . . ?
C7 C1 C2 C13 0.8(11) . . . . ?
C1 C2 C3 C4 -0.4(11) . . . . ?
C13 C2 C3 C4 179.5(7) . . . . ?
C1 C2 C3 C9 178.2(7) . . . . ?
C13 C2 C3 C9 -1.9(11) . . . . ?
C2 C3 C4 C5 -1.7(11) . . . . ?
C9 C3 C4 C5 179.7(8) . . . . ?
C2 C3 C4 C14 179.1(7) . . . . ?
C9 C3 C4 C14 0.5(11) . . . . ?
C3 C4 C5 C6 2.0(12) . . . . ?
C14 C4 C5 C6 -178.8(7) . . . . ?
C3 C4 C5 C11 -176.0(8) . . . . ?
C14 C4 C5 C11 3.3(12) . . . . ?
C4 C5 C6 C1 -0.2(12) . . . . ?
C11 C5 C6 C1 177.9(7) . . . . ?
C4 C5 C6 C15 -178.3(7) . . . . ?
C11 C5 C6 C15 -0.2(11) . . . . ?
C2 C1 C6 C5 -1.9(12) . . . . ?
C7 C1 C6 C5 179.6(8) . . . . ?
C2 C1 C6 C15 176.2(7) . . . . ?
C7 C1 C6 C15 -2.3(11) . . . . ?
C2 C1 C7 C8 93.3(9) . . . . ?
C6 C1 C7 C8 -88.2(9) . . . . ?
C4 C3 C9 C10 84.9(11) . . . . ?
C2 C3 C9 C10 -93.7(10) . . . . ?
C4 C5 C11 C12 -89.7(10) . . . . ?
C6 C5 C11 C12 92.3(10) . . . . ?
C16 N1 C13 C2 -40.9(13) . . . . ?
N2 N1 C13 C2 150.5(7) . . . . ?
C1 C2 C13 N1 91.9(9) . . . . ?
C3 C2 C13 N1 -87.9(9) . . . . ?
C24 N4 C14 C4 13.9(14) . . . . ?
N5 N4 C14 C4 -164.6(7) . . . . ?
C5 C4 C14 N4 -97.9(9) . . . . ?
C3 C4 C14 N4 81.3(10) . . . . ?
N8 N7 C15 C6 -168.5(7) . . . . ?
C32 N7 C15 C6 23.4(13) . . . . ?
C5 C6 C15 N7 84.8(9) . . . . ?
C1 C6 C15 N7 -93.4(9) . . . . ?
N2 N1 C16 C17 -2.3(11) . . . . ?
C13 N1 C16 C17 -171.8(9) . . . . ?
N1 C16 C17 C18 1.5(11) . . . . ?
N1 N2 C18 C17 -1.1(10) . . . . ?
Pd1 N2 C18 C17 -165.4(6) . . . . ?
N1 N2 C18 C19 177.0(7) . . . . ?
Pd1 N2 C18 C19 12.7(10) . . . . ?
C16 C17 C18 N2 -0.2(11) . . . . ?
C16 C17 C18 C19 -178.1(9) . . . . ?
C23 N3 C19 C20 -1.4(14) . . . . ?
Pd1 N3 C19 C20 178.0(8) . . . . ?
C23 N3 C19 C18 -179.6(9) . . . . ?
Pd1 N3 C19 C18 -0.1(10) . . . . ?
N2 C18 C19 C20 173.4(9) . . . . ?
C17 C18 C19 C20 -8.9(16) . . . . ?
N2 C18 C19 N3 -8.6(12) . . . . ?
C17 C18 C19 N3 169.2(9) . . . . ?
N3 C19 C20 C21 0.6(16) . . . . ?
C18 C19 C20 C21 178.6(9) . . . . ?
C19 C20 C21 C22 1.6(17) . . . . ?
C20 C21 C22 C23 -3.1(18) . . . . ?
C19 N3 C23 C22 0.0(16) . . . . ?
Pd1 N3 C23 C22 -179.4(9) . . . . ?
C21 C22 C23 N3 2.3(19) . . . . ?
N5 N4 C24 C25 -1.6(11) . . . . ?
C14 N4 C24 C25 179.8(9) . . . . ?
N4 C24 C25 C26 0.6(11) . . . . ?
N4 N5 C26 C25 -1.5(10) . . . . ?
Pd2 N5 C26 C25 178.8(6) . . . . ?
N4 N5 C26 C27 -175.6(8) . . . . ?
Pd2 N5 C26 C27 4.7(10) . . . . ?
C24 C25 C26 N5 0.5(11) . . . . ?
C24 C25 C26 C27 172.9(10) . . . . ?
C31 N6 C27 C28 -4.2(15) . . . . ?
Pd2 N6 C27 C28 173.7(7) . . . . ?
C31 N6 C27 C26 171.4(10) . . . . ?
Pd2 N6 C27 C26 -10.7(11) . . . . ?
N5 C26 C27 N6 4.2(12) . . . . ?
C25 C26 C27 N6 -167.9(10) . . . . ?
N5 C26 C27 C28 179.6(8) . . . . ?
C25 C26 C27 C28 7.5(18) . . . . ?
N6 C27 C28 C29 0.8(15) . . . . ?
C26 C27 C28 C29 -174.4(10) . . . . ?
C27 C28 C29 C30 4.8(17) . . . . ?
C28 C29 C30 C31 -7.1(19) . . . . ?
C27 N6 C31 C30 2.0(16) . . . . ?
Pd2 N6 C31 C30 -175.7(8) . . . . ?
C29 C30 C31 N6 3.8(19) . . . . ?
N8 N7 C32 C33 -1.3(11) . . . . ?
C15 N7 C32 C33 167.7(9) . . . . ?
N7 C32 C33 C34 1.0(12) . . . . ?
N7 N8 C34 C33 -0.3(11) . . . . ?
Pd3 N8 C34 C33 161.9(7) . . . . ?
N7 N8 C34 C35 -179.0(8) . . . . ?
Pd3 N8 C34 C35 -16.7(11) . . . . ?
C32 C33 C34 N8 -0.4(12) . . . . ?
C32 C33 C34 C35 178.0(10) . . . . ?
C39 N9 C35 C36 -1.3(16) . . . . ?
Pd3 N9 C35 C36 -177.2(8) . . . . ?
C39 N9 C35 C34 -177.4(9) . . . . ?
Pd3 N9 C35 C34 6.7(11) . . . . ?
N8 C34 C35 N9 7.0(13) . . . . ?
C33 C34 C35 N9 -171.3(11) . . . . ?
N8 C34 C35 C36 -169.1(10) . . . . ?
C33 C34 C35 C36 12.6(17) . . . . ?
N9 C35 C36 C37 0.8(17) . . . . ?
C34 C35 C36 C37 176.4(10) . . . . ?
C35 C36 C37 C38 -1.6(19) . . . . ?
C36 C37 C38 C39 3(2) . . . . ?
C35 N9 C39 C38 2.7(17) . . . . ?
Pd3 N9 C39 C38 178.2(10) . . . . ?
C37 C38 C39 N9 -4(2) . . . . ?
N2 Pd1 C40 C41A 104(10) . . . . ?
N3 Pd1 C40 C41A -156.1(15) . . . . ?
C41 Pd1 C40 C41A 50.2(14) . . . . ?
C42 Pd1 C40 C41A 24.0(15) . . . . ?
N2 Pd1 C40 C41 53(10) . . . . ?
N3 Pd1 C40 C41 153.7(9) . . . . ?
C42 Pd1 C40 C41 -26.2(10) . . . . ?
C41A Pd1 C40 C41 -50.2(14) . . . . ?
C41A C40 C41 C42 -36(2) . . . . ?
Pd1 C40 C41 C42 52.4(15) . . . . ?
C41A C40 C41 Pd1 -88.0(18) . . . . ?
N2 Pd1 C41 C42 46.9(14) . . . . ?
N3 Pd1 C41 C42 -174.0(7) . . . . ?
C40 Pd1 C41 C42 -136.0(15) . . . . ?
C41A Pd1 C41 C42 -74.6(18) . . . . ?
N2 Pd1 C41 C40 -177.2(7) . . . . ?
N3 Pd1 C41 C40 -38.1(13) . . . . ?
C42 Pd1 C41 C40 136.0(15) . . . . ?
C41A Pd1 C41 C40 61.3(17) . . . . ?
C41 C40 C41A C42 33.2(19) . . . . ?
Pd1 C40 C41A C42 -43(2) . . . . ?
C41 C40 C41A Pd1 76.6(15) . . . . ?
N2 Pd1 C41A C40 -176.0(8) . . . . ?
N3 Pd1 C41A C40 32.5(19) . . . . ?
C41 Pd1 C41A C40 -77.4(19) . . . . ?
C42 Pd1 C41A C40 -143(2) . . . . ?
N2 Pd1 C41A C42 -33(2) . . . . ?
N3 Pd1 C41A C42 175.3(7) . . . . ?
C40 Pd1 C41A C42 143(2) . . . . ?
C41 Pd1 C41A C42 65.4(18) . . . . ?
C40 C41 C42 C41A 31.8(19) . . . . ?
Pd1 C41 C42 C41A 83.3(18) . . . . ?
C40 C41 C42 Pd1 -51.6(15) . . . . ?
C40 C41A C42 C41 -37(2) . . . . ?
Pd1 C41A C42 C41 -80.5(16) . . . . ?
C40 C41A C42 Pd1 44(2) . . . . ?
N2 Pd1 C42 C41 -149.8(10) . . . . ?
N3 Pd1 C42 C41 27(3) . . . . ?
C40 Pd1 C42 C41 27.8(10) . . . . ?
C41A Pd1 C42 C41 49.2(13) . . . . ?
N2 Pd1 C42 C41A 161.0(12) . . . . ?
N3 Pd1 C42 C41A -22(3) . . . . ?
C40 Pd1 C42 C41A -21.4(13) . . . . ?
C41 Pd1 C42 C41A -49.2(13) . . . . ?
N5 Pd2 C43 C44A 60(18) . . . . ?
N6 Pd2 C43 C44A -157.4(15) . . . . ?
C45 Pd2 C43 C44A 23.7(15) . . . . ?
C44 Pd2 C43 C44A 47.3(14) . . . . ?
N5 Pd2 C43 C44 13(18) . . . . ?
N6 Pd2 C43 C44 155.3(12) . . . . ?
C44A Pd2 C43 C44 -47.3(14) . . . . ?
C45 Pd2 C43 C44 -23.6(12) . . . . ?
C44A C43 C44 C45 -37(2) . . . . ?
Pd2 C43 C44 C45 46.4(19) . . . . ?
C44A C43 C44 Pd2 -84(2) . . . . ?
N5 Pd2 C44 C45 41.4(18) . . . . ?
C43 Pd2 C44 C45 -139(2) . . . . ?
N6 Pd2 C44 C45 -176.9(8) . . . . ?
C44A Pd2 C44 C45 -79(2) . . . . ?
N5 Pd2 C44 C43 -179.4(8) . . . . ?
N6 Pd2 C44 C43 -37.8(17) . . . . ?
C44A Pd2 C44 C43 60(2) . . . . ?
C45 Pd2 C44 C43 139(2) . . . . ?
C44 C43 C44A C45 36(2) . . . . ?
Pd2 C43 C44A C45 -46(2) . . . . ?
C44 C43 C44A Pd2 82(2) . . . . ?
N5 Pd2 C44A C43 -177.5(9) . . . . ?
N6 Pd2 C44A C43 32(2) . . . . ?
C45 Pd2 C44A C43 -144(2) . . . . ?
C44 Pd2 C44A C43 -81(2) . . . . ?
N5 Pd2 C44A C45 -34(2) . . . . ?
C43 Pd2 C44A C45 144(2) . . . . ?
N6 Pd2 C44A C45 175.3(8) . . . . ?
C44 Pd2 C44A C45 62.3(18) . . . . ?
C43 C44 C45 C44A 31(2) . . . . ?
Pd2 C44 C45 C44A 76.8(19) . . . . ?
C43 C44 C45 Pd2 -45.4(18) . . . . ?
C43 C44A C45 C44 -42(3) . . . . ?
Pd2 C44A C45 C44 -88.2(19) . . . . ?
C43 C44A C45 Pd2 46(3) . . . . ?
N5 Pd2 C45 C44 -152.4(13) . . . . ?
C43 Pd2 C45 C44 26.5(14) . . . . ?
N6 Pd2 C45 C44 18(4) . . . . ?
C44A Pd2 C45 C44 47.3(14) . . . . ?
N5 Pd2 C45 C44A 160.3(13) . . . . ?
C43 Pd2 C45 C44A -20.7(14) . . . . ?
N6 Pd2 C45 C44A -30(4) . . . . ?
C44 Pd2 C45 C44A -47.3(14) . . . . ?
C48 Pd3 C46 C47 16(2) . . . . ?
C47A Pd3 C46 C47 41.4(16) . . . . ?
N8 Pd3 C46 C47 -166(2) . . . . ?
N9 Pd3 C46 C47 43(4) . . . . ?
C47 Pd3 C46 C47A -41.4(16) . . . . ?
C48 Pd3 C46 C47A -25.7(12) . . . . ?
N8 Pd3 C46 C47A 152.5(12) . . . . ?
N9 Pd3 C46 C47A 2(4) . . . . ?
C47A C46 C47 C48 43(4) . . . . ?
Pd3 C46 C47 C48 -39(4) . . . . ?
C47A C46 C47 Pd3 82(3) . . . . ?
C47A Pd3 C47 C48 76(3) . . . . ?
N8 Pd3 C47 C48 176.5(9) . . . . ?
N9 Pd3 C47 C48 -18(3) . . . . ?
C46 Pd3 C47 C48 154(3) . . . . ?
C48 Pd3 C47 C46 -154(3) . . . . ?
C47A Pd3 C47 C46 -77(3) . . . . ?
N8 Pd3 C47 C46 23(3) . . . . ?
N9 Pd3 C47 C46 -171.8(8) . . . . ?
C47 C46 C47A C48 -32(3) . . . . ?
Pd3 C46 C47A C48 50.9(18) . . . . ?
C47 C46 C47A Pd3 -83(3) . . . . ?
C47 Pd3 C47A C48 -68(3) . . . . ?
N8 Pd3 C47A C48 178.3(8) . . . . ?
N9 Pd3 C47A C48 42.9(17) . . . . ?
C46 Pd3 C47A C48 -137.4(19) . . . . ?
C47 Pd3 C47A C46 69(3) . . . . ?
C48 Pd3 C47A C46 137.4(19) . . . . ?
N8 Pd3 C47A C46 -44.2(18) . . . . ?
N9 Pd3 C47A C46 -179.7(7) . . . . ?
C46 C47 C48 C47A -44(4) . . . . ?
Pd3 C47 C48 C47A -83(2) . . . . ?
C46 C47 C48 Pd3 39(4) . . . . ?
C46 C47A C48 C47 32(3) . . . . ?
Pd3 C47A C48 C47 83(3) . . . . ?
C46 C47A C48 Pd3 -51.2(18) . . . . ?
C47A Pd3 C48 C47 -43.0(17) . . . . ?
N8 Pd3 C48 C47 -72(13) . . . . ?
N9 Pd3 C48 C47 167(2) . . . . ?
C46 Pd3 C48 C47 -16(2) . . . . ?
C47 Pd3 C48 C47A 43.0(17) . . . . ?
N8 Pd3 C48 C47A -29(13) . . . . ?
N9 Pd3 C48 C47A -149.5(13) . . . . ?
C46 Pd3 C48 C47A 26.7(13) . . . . ?
C51 C51 N12 O6 -27(6) 2_655 . . . ?
C51 C51 N12 O5 150(5) 2_655 . . . ?
